data_7160865
loop_
_publ_author_name
'French, Sarah A.'
'Peralta, Ricardo A.'
'George, Jonathan H.'

_publ_section_title
;
 Biomimetic synthesis of <i>Sinularia</i> meroterpenoids and photochemical
 reactivity of capillobenzopyranol.
;
_journal_issue 47
_journal_name_full 'Organic &amp; biomolecular chemistry'
_journal_page_first 10766
_journal_page_last 10770
_journal_paper_doi 10.1039/d5ob01430a
_journal_volume 23
_journal_year 2025
_chemical_formula_moiety 'C22 H26 O3'
_chemical_formula_sum 'C22 H26 O3'
_chemical_formula_weight 338.43
_space_group_crystal_system monoclinic
_space_group_IT_number 14
_space_group_name_Hall '-P 2ybc'
_space_group_name_H-M_alt 'P 1 21/c 1'
_atom_sites_solution_hydrogens geom
_atom_sites_solution_primary iterative
_audit_creation_date 2025-09-05
_audit_creation_method
;
Olex2 1.5
(compiled 2025.07.13 svn.rb7424aed for OlexSys, GUI svn.r7314)
;
_audit_update_record
;
2025-09-05 deposited with the CCDC.	2025-10-30 downloaded from the CCDC.
;
_cell_angle_alpha 90
_cell_angle_beta 114.935(8)
_cell_angle_gamma 90
_cell_formula_units_Z 4
_cell_length_a 11.6017(8)
_cell_length_b 13.7639(6)
_cell_length_c 12.7600(8)
_cell_measurement_reflns_used 11370
_cell_measurement_temperature 150.00(14)
_cell_measurement_theta_max 28.5150
_cell_measurement_theta_min 3.7860
_cell_volume 1847.6(2)
_computing_cell_refinement 'CrysAlisPro 1.171.38.46 (Rigaku OD, 2015)'
_computing_data_collection 'CrysAlisPro 1.171.38.46 (Rigaku OD, 2015)'
_computing_data_reduction 'CrysAlisPro 1.171.38.46 (Rigaku OD, 2015)'
_computing_molecular_graphics 'Olex2 1.5 (Dolomanov et al., 2009)'
_computing_publication_material 'Olex2 1.5 (Dolomanov et al., 2009)'
_computing_structure_refinement 'ShelXL (Sheldrick, 2015)'
_computing_structure_solution 'olex2.solve (Bourhis et al., 2015)'
_diffrn_ambient_environment N~2~
_diffrn_ambient_temperature 150.00(14)
_diffrn_detector 'CCD plate'
_diffrn_detector_area_resol_mean 16.1695
_diffrn_detector_type Eos
_diffrn_measured_fraction_theta_full 0.998
_diffrn_measured_fraction_theta_max 0.947
_diffrn_measurement_details
;
List of Runs (angles in degrees, time in seconds):

  # Type    Start    End  Width  t~exp~   \w     \q     \k     \f   Frames
#--------------------------------------------------------------------------
  1  \w     -7.00  91.00   1.00   15.00    --   19.03  37.00-120.00   98
  2  \w     -2.00  88.00   1.00   15.00    --   19.03  57.00  30.00   90
  3  \w      1.00  80.00   1.00   15.00    --   19.03-131.00  99.28   79
  4  \w     -2.00  88.00   1.00   15.00    --   19.03  57.00 120.00   90
  5  \w     -7.00  91.00   1.00   15.00    --   19.03  37.00 -30.00   98
  6  \w    -50.00  40.00   1.00   15.00    --   19.03 -57.00 120.00   90
  7  \w    -40.00  49.00   1.00   15.00    --  -19.65  57.00 -30.00   89
  8  \w    -25.00  22.00   1.00   15.00    --  -19.65 -99.00-150.00   47
  9  \w    -50.00  50.00   1.00   15.00    --  -19.65  77.00-150.00  100
 10  \w    -54.00  92.00   1.00   15.00    --   19.03   0.00-180.00  146
 11  \w    -54.00  92.00   1.00   15.00    --   19.03   0.00-150.00  146
 12  \w    -90.00 -10.00   1.00   15.00    --  -19.65 146.00 118.98   80
 13  \w    -25.00  22.00   1.00   15.00    --  -19.65 -99.00 150.00   47
 14  \w    -96.00 -32.00   1.00   15.00    --  -19.65 178.00  30.00   64
 15  \w    -25.00  22.00   1.00   15.00    --  -19.65 -99.00 -90.00   47
 16  \w    -81.00  -1.00   1.00   15.00    --  -19.65 131.00 -89.05   80
 17  \w    -54.00  92.00   1.00   15.00    --   19.03   0.00 -90.00  146
 18  \w    -54.00  92.00   1.00   15.00    --   19.03   0.00 -60.00  146
 19  \w    -54.00  92.00   1.00   15.00    --   19.03   0.00 -30.00  146
 20  \w    -54.00  92.00   1.00   15.00    --   19.03   0.00   0.00  146
 21  \w    -54.00  -5.00   1.00   15.00    --   19.03   0.00  30.00   49
 22  \w    -54.00  92.00   1.00   15.00    --   19.03   0.00-120.00  146
;
_diffrn_measurement_device 'four-circle diffractometer'
_diffrn_measurement_device_type 'Xcalibur, Eos'
_diffrn_measurement_method '\w scans'
_diffrn_orient_matrix_type 'CrysAlisPro convention (1999,Acta A55,543-557)'
_diffrn_orient_matrix_UB_11 0.0661978000
_diffrn_orient_matrix_UB_12 0.0008571000
_diffrn_orient_matrix_UB_13 0.0357129000
_diffrn_orient_matrix_UB_21 0.0098805000
_diffrn_orient_matrix_UB_22 -0.0353398000
_diffrn_orient_matrix_UB_23 -0.0358849000
_diffrn_orient_matrix_UB_31 0.0077873000
_diffrn_orient_matrix_UB_32 0.0375259000
_diffrn_orient_matrix_UB_33 -0.0345699000
_diffrn_radiation_monochromator graphite
_diffrn_radiation_probe x-ray
_diffrn_radiation_type MoK\a
_diffrn_radiation_wavelength 0.71073
_diffrn_reflns_av_R_equivalents 0.0846
_diffrn_reflns_av_unetI/netI 0.0427
_diffrn_reflns_Laue_measured_fraction_full 0.998
_diffrn_reflns_Laue_measured_fraction_max 0.947
_diffrn_reflns_limit_h_max 15
_diffrn_reflns_limit_h_min -15
_diffrn_reflns_limit_k_max 18
_diffrn_reflns_limit_k_min -18
_diffrn_reflns_limit_l_max 16
_diffrn_reflns_limit_l_min -17
_diffrn_reflns_number 80523
_diffrn_reflns_point_group_measured_fraction_full 0.998
_diffrn_reflns_point_group_measured_fraction_max 0.947
_diffrn_reflns_theta_full 25.242
_diffrn_reflns_theta_max 29.371
_diffrn_reflns_theta_min 3.444
_diffrn_source 'fine-focus sealed X-ray tube'
_diffrn_source_type 'Enhance (Mo) X-ray Source'
_exptl_absorpt_coefficient_mu 0.079
_exptl_absorpt_correction_T_max 1.00000
_exptl_absorpt_correction_T_min 0.44030
_exptl_absorpt_correction_type multi-scan
_exptl_absorpt_process_details
;
CrysAlisPro 1.171.38.46 (Rigaku Oxford Diffraction, 2015)
Empirical absorption correction using spherical harmonics,
 implemented in SCALE3 ABSPACK scaling algorithm.
;
_exptl_crystal_colour 'clear light brown'
_exptl_crystal_colour_lustre clear
_exptl_crystal_colour_modifier light
_exptl_crystal_colour_primary brown
_exptl_crystal_density_diffrn 1.217
_exptl_crystal_description block
_exptl_crystal_F_000 728
_exptl_crystal_size_max 0.3
_exptl_crystal_size_mid 0.26
_exptl_crystal_size_min 0.051
_refine_diff_density_max 0.325
_refine_diff_density_min -0.204
_refine_diff_density_rms 0.050
_refine_ls_extinction_method none
_refine_ls_goodness_of_fit_ref 1.054
_refine_ls_hydrogen_treatment constr
_refine_ls_matrix_type full
_refine_ls_number_parameters 231
_refine_ls_number_reflns 4806
_refine_ls_number_restraints 0
_refine_ls_restrained_S_all 1.054
_refine_ls_R_factor_all 0.0816
_refine_ls_R_factor_gt 0.0518
_refine_ls_shift/su_max 0.001
_refine_ls_shift/su_mean 0.000
_refine_ls_structure_factor_coef Fsqd
_refine_ls_weighting_details 'w=1/[\s^2^(Fo^2^)+(0.1000P)^2^] where P=(Fo^2^+2Fc^2^)/3'
_refine_ls_weighting_scheme calc
_refine_ls_wR_factor_gt 0.1408
_refine_ls_wR_factor_ref 0.1586
_reflns_Friedel_coverage 0.000
_reflns_number_gt 3528
_reflns_number_total 4806
_reflns_threshold_expression 'I > 2\s(I)'
_cod_data_source_file d5ob01430a2.cif
_cod_data_source_block p21c
_cod_depositor_comments 'Adding full bibliography for 7160865.cif.'
_cod_database_code 7160865
_shelx_shelxl_version_number 2014/7
_chemical_oxdiff_formula C25H25O4
_shelx_space_group_comment
;
The symmetry employed for this shelxl refinement is uniquely defined
by the following loop, which should always be used as a source of
symmetry information in preference to the above space-group names.
They are only intended as comments.
;
_shelx_estimated_absorpt_t_max 0.996
_shelx_estimated_absorpt_t_min 0.977
_reflns_odcompleteness_completeness 99.75
_reflns_odcompleteness_iscentric 1
_reflns_odcompleteness_theta 26.32
_olex2_refinement_description
;
1.a Ternary CH refined with riding coordinates:
 C009(H009), C00D(H00D), C00E(H00E)
1.b Secondary CH2 refined with riding coordinates:
 C00L(H00L,H00M), C00M(H00N,H00O), C00N(H00P,H00Q)
1.c Aromatic/amide H refined with riding coordinates:
 C007(H007), C00A(H00A), C00F(H00F), C00H(H00H)
1.d Idealised Me refined as rotating group:
 C00J(H00B,H00C,H00G), C00K(H00I,H00J,H00K), C00O(H00R,H00S,H00T), C00P(H00U,
 H00V,H00W)
1.e Idealised tetrahedral OH refined as rotating group:
 O002(H002)
;
_olex2_submission_special_instructions 'No special instructions were received'
_oxdiff_exptl_absorpt_empirical_details
;
Empirical correction (ABSPACK) includes:
- Absorption correction using spherical harmonics
- Frame scaling
;
_oxdiff_exptl_absorpt_empirical_full_max 1.364
_oxdiff_exptl_absorpt_empirical_full_min 0.426

loop_
_space_group_symop_operation_xyz
'x, y, z'
'-x, y+1/2, -z+1/2'
'-x, -y, -z'
'x, -y-1/2, z-1/2'

loop_
_atom_site_label
_atom_site_type_symbol
_atom_site_fract_x
_atom_site_fract_y
_atom_site_fract_z
_atom_site_U_iso_or_equiv
_atom_site_adp_type
_atom_site_occupancy
_atom_site_site_symmetry_order
_atom_site_calc_flag
_atom_site_refinement_flags_posn
_atom_site_refinement_flags_adp
_atom_site_refinement_flags_occupancy
_atom_site_disorder_assembly
_atom_site_disorder_group
O001 O 0.60529(9) 0.38522(7) 0.80049(8) 0.0200(2) Uani 1 1 d . . . . .
O002 O 0.76247(9) 0.14476(8) 0.53927(8) 0.0251(3) Uani 1 1 d . . . . .
H002 H 0.7059 0.1391 0.4715 0.038 Uiso 1 1 calc GR . . . .
O003 O 0.15511(10) 0.24008(8) 0.61325(9) 0.0279(3) Uani 1 1 d . . . . .
C004 C 0.80302(13) 0.22087(10) 0.71726(12) 0.0202(3) Uani 1 1 d . . . . .
C005 C 0.71992(13) 0.20515(10) 0.60115(11) 0.0195(3) Uani 1 1 d . . . . .
C006 C 0.64404(13) 0.32458(10) 0.73430(11) 0.0184(3) Uani 1 1 d . . . . .
C007 C 0.60139(13) 0.24880(10) 0.55334(11) 0.0194(3) Uani 1 1 d . . . . .
H007 H 0.5469 0.2381 0.4742 0.023 Uiso 1 1 calc R . . . .
C008 C 0.56119(12) 0.30794(10) 0.61953(11) 0.0176(3) Uani 1 1 d . . . . .
C009 C 0.43576(13) 0.35758(10) 0.57745(11) 0.0189(3) Uani 1 1 d . . . . .
H009 H 0.3926 0.3575 0.4911 0.023 Uiso 1 1 calc R . . . .
C00A C 0.76265(13) 0.28149(10) 0.78273(11) 0.0204(3) Uani 1 1 d . . . . .
H00A H 0.8173 0.2933 0.8616 0.025 Uiso 1 1 calc R . . . .
C00B C 0.24156(13) 0.25558(10) 0.56768(12) 0.0217(3) Uani 1 1 d . . . . .
C00C C 0.55039(13) 0.47889(10) 0.74352(12) 0.0200(3) Uani 1 1 d . . . . .
C00D C 0.43610(13) 0.46188(10) 0.62620(12) 0.0200(3) Uani 1 1 d . . . . .
H00D H 0.4279 0.5138 0.5687 0.024 Uiso 1 1 calc R . . . .
C00E C 0.34168(13) 0.32767(10) 0.62957(12) 0.0201(3) Uani 1 1 d . . . . .
H00E H 0.3911 0.3055 0.7111 0.024 Uiso 1 1 calc R . . . .
C00F C 0.21511(13) 0.19776(11) 0.47549(13) 0.0242(3) Uani 1 1 d . . . . .
H00F H 0.2608 0.1946 0.4288 0.029 Uiso 1 1 calc R . . . .
C00G C 0.10479(14) 0.14146(10) 0.46064(13) 0.0257(3) Uani 1 1 d . . . . .
C00H C 0.07276(14) 0.17018(11) 0.54489(13) 0.0280(3) Uani 1 1 d . . . . .
H00H H 0.0023 0.1456 0.5561 0.034 Uiso 1 1 calc R . . . .
C00I C 0.30651(13) 0.43751(10) 0.62981(12) 0.0230(3) Uani 1 1 d . . . . .
C00J C 0.93270(14) 0.17538(12) 0.76964(13) 0.0282(3) Uani 1 1 d . . . . .
H00B H 0.9261 0.1065 0.7484 0.042 Uiso 1 1 calc GR . . . .
H00C H 0.9683 0.1814 0.8540 0.042 Uiso 1 1 calc GR . . . .
H00G H 0.9883 0.2085 0.7408 0.042 Uiso 1 1 calc GR . . . .
C00K C 0.65582(15) 0.53508(11) 0.72888(13) 0.0277(3) Uani 1 1 d . . . . .
H00I H 0.7301 0.5393 0.8035 0.042 Uiso 1 1 calc GR . . . .
H00J H 0.6258 0.6007 0.7006 0.042 Uiso 1 1 calc GR . . . .
H00K H 0.6794 0.5014 0.6731 0.042 Uiso 1 1 calc GR . . . .
C00L C 0.40469(15) 0.47607(11) 0.84570(13) 0.0273(3) Uani 1 1 d . . . . .
H00L H 0.4317 0.4087 0.8717 0.033 Uiso 1 1 calc R . . . .
H00M H 0.3865 0.5091 0.9060 0.033 Uiso 1 1 calc R . . . .
C00M C 0.51112(15) 0.52941(11) 0.82928(12) 0.0254(3) Uani 1 1 d . . . . .
H00N H 0.4826 0.5962 0.8018 0.030 Uiso 1 1 calc R . . . .
H00O H 0.5858 0.5343 0.9048 0.030 Uiso 1 1 calc R . . . .
C00N C 0.28535(15) 0.47432(12) 0.73280(14) 0.0287(4) Uani 1 1 d . . . . .
H00P H 0.2500 0.5409 0.7157 0.034 Uiso 1 1 calc R . . . .
H00Q H 0.2213 0.4325 0.7428 0.034 Uiso 1 1 calc R . . . .
C00O C 0.19533(15) 0.46714(12) 0.51757(14) 0.0305(4) Uani 1 1 d . . . . .
H00R H 0.1927 0.5381 0.5106 0.046 Uiso 1 1 calc GR . . . .
H00S H 0.1157 0.4438 0.5180 0.046 Uiso 1 1 calc GR . . . .
H00T H 0.2061 0.4385 0.4519 0.046 Uiso 1 1 calc GR . . . .
C00P C 0.03890(16) 0.06751(12) 0.36882(16) 0.0366(4) Uani 1 1 d . . . . .
H00U H 0.0125 0.0975 0.2926 0.055 Uiso 1 1 calc GR . . . .
H00V H -0.0361 0.0430 0.3772 0.055 Uiso 1 1 calc GR . . . .
H00W H 0.0971 0.0136 0.3766 0.055 Uiso 1 1 calc GR . . . .

loop_
_atom_site_aniso_label
_atom_site_aniso_U_11
_atom_site_aniso_U_22
_atom_site_aniso_U_33
_atom_site_aniso_U_23
_atom_site_aniso_U_13
_atom_site_aniso_U_12
O001 0.0238(5) 0.0211(5) 0.0144(5) -0.0005(4) 0.0072(4) 0.0033(4)
O002 0.0233(5) 0.0319(6) 0.0191(5) -0.0068(4) 0.0080(4) 0.0028(4)
O003 0.0245(6) 0.0325(6) 0.0294(6) -0.0024(4) 0.0140(5) -0.0053(4)
C004 0.0171(7) 0.0220(7) 0.0199(7) -0.0002(5) 0.0063(5) -0.0006(5)
C005 0.0211(7) 0.0204(7) 0.0190(7) -0.0021(5) 0.0104(6) -0.0017(5)
C006 0.0218(7) 0.0195(7) 0.0152(6) -0.0010(5) 0.0091(5) -0.0020(5)
C007 0.0204(7) 0.0221(7) 0.0142(6) -0.0014(5) 0.0058(5) -0.0030(5)
C008 0.0163(6) 0.0197(7) 0.0160(6) -0.0003(5) 0.0060(5) -0.0022(5)
C009 0.0190(7) 0.0209(7) 0.0153(6) -0.0006(5) 0.0058(5) 0.0006(5)
C00A 0.0198(7) 0.0231(7) 0.0158(6) -0.0016(5) 0.0050(5) -0.0028(5)
C00B 0.0170(7) 0.0221(7) 0.0259(7) 0.0031(6) 0.0089(6) 0.0028(5)
C00C 0.0232(7) 0.0175(7) 0.0178(7) 0.0007(5) 0.0072(5) 0.0004(5)
C00D 0.0215(7) 0.0201(7) 0.0170(6) 0.0017(5) 0.0066(5) 0.0010(5)
C00E 0.0185(7) 0.0219(7) 0.0195(7) -0.0007(5) 0.0075(5) 0.0007(5)
C00F 0.0187(7) 0.0243(7) 0.0290(8) -0.0019(6) 0.0096(6) 0.0009(6)
C00G 0.0205(7) 0.0199(7) 0.0325(8) 0.0013(6) 0.0071(6) 0.0021(6)
C00H 0.0211(7) 0.0271(8) 0.0342(8) 0.0021(6) 0.0100(6) -0.0045(6)
C00I 0.0206(7) 0.0226(7) 0.0243(7) -0.0002(6) 0.0080(6) 0.0030(6)
C00J 0.0216(7) 0.0316(8) 0.0261(7) -0.0066(6) 0.0051(6) 0.0034(6)
C00K 0.0293(8) 0.0264(8) 0.0259(8) -0.0017(6) 0.0102(6) -0.0068(6)
C00L 0.0335(8) 0.0277(8) 0.0239(7) -0.0022(6) 0.0153(6) 0.0055(6)
C00M 0.0317(8) 0.0219(8) 0.0208(7) -0.0038(6) 0.0093(6) 0.0012(6)
C00N 0.0284(8) 0.0275(8) 0.0330(8) -0.0038(6) 0.0157(7) 0.0036(6)
C00O 0.0226(8) 0.0311(8) 0.0308(8) 0.0002(6) 0.0045(6) 0.0069(6)
C00P 0.0298(8) 0.0275(9) 0.0499(10) -0.0102(7) 0.0141(8) -0.0043(7)

loop_
_atom_type_symbol
_atom_type_description
_atom_type_scat_dispersion_real
_atom_type_scat_dispersion_imag
_atom_type_scat_source
C C 0.0033 0.0016 'International Tables Vol C Tables 4.2.6.8 and 6.1.1.4'
H H 0.0000 0.0000 'International Tables Vol C Tables 4.2.6.8 and 6.1.1.4'
O O 0.0106 0.0060 'International Tables Vol C Tables 4.2.6.8 and 6.1.1.4'

loop_
_geom_angle_atom_site_label_1
_geom_angle_atom_site_label_2
_geom_angle_atom_site_label_3
_geom_angle
_geom_angle_site_symmetry_1
_geom_angle_site_symmetry_3
_geom_angle_publ_flag
C006 O001 C00C 113.93(10) . . ?
C00B O003 C00H 106.03(11) . . ?
C005 C004 C00J 121.30(13) . . ?
C00A C004 C005 118.05(13) . . ?
C00A C004 C00J 120.64(12) . . ?
O002 C005 C004 116.55(12) . . ?
O002 C005 C007 122.70(12) . . ?
C007 C005 C004 120.75(12) . . ?
O001 C006 C008 118.80(12) . . ?
C00A C006 O001 120.14(12) . . ?
C00A C006 C008 121.06(12) . . ?
C005 C007 C008 120.83(12) . . ?
C006 C008 C009 116.17(12) . . ?
C007 C008 C006 118.50(12) . . ?
C007 C008 C009 125.33(12) . . ?
C008 C009 C00D 116.10(11) . . ?
C008 C009 C00E 118.72(11) . . ?
C00E C009 C00D 87.56(10) . . ?
C006 C00A C004 120.77(12) . . ?
O003 C00B C00E 115.37(12) . . ?
C00F C00B O003 109.93(12) . . ?
C00F C00B C00E 134.68(13) . . ?
O001 C00C C00D 111.03(11) . . ?
O001 C00C C00K 107.45(11) . . ?
O001 C00C C00M 103.99(10) . . ?
C00K C00C C00D 111.35(11) . . ?
C00M C00C C00D 111.85(12) . . ?
C00M C00C C00K 110.85(12) . . ?
C00C C00D C009 112.47(11) . . ?
C00C C00D C00I 116.66(11) . . ?
C00I C00D C009 88.48(10) . . ?
C009 C00E C00I 88.61(10) . . ?
C00B C00E C009 119.00(12) . . ?
C00B C00E C00I 120.16(11) . . ?
C00B C00F C00G 107.24(13) . . ?
C00F C00G C00P 127.02(14) . . ?
C00H C00G C00F 105.56(13) . . ?
C00H C00G C00P 127.41(14) . . ?
C00G C00H O003 111.23(13) . . ?
C00D C00I C00E 87.27(10) . . ?
C00N C00I C00D 117.53(12) . . ?
C00N C00I C00E 117.39(12) . . ?
C00N C00I C00O 109.97(12) . . ?
C00O C00I C00D 111.04(12) . . ?
C00O C00I C00E 111.98(12) . . ?
C00N C00L C00M 110.13(13) . . ?
C00C C00M C00L 112.62(12) . . ?
C00L C00N C00I 114.17(12) . . ?

loop_
_geom_bond_atom_site_label_1
_geom_bond_atom_site_label_2
_geom_bond_distance
_geom_bond_site_symmetry_2
_geom_bond_publ_flag
O001 C006 1.3901(16) . ?
O001 C00C 1.4853(16) . ?
O002 C005 1.3737(16) . ?
O003 C00B 1.3716(17) . ?
O003 C00H 1.3771(18) . ?
C004 C005 1.4025(19) . ?
C004 C00A 1.394(2) . ?
C004 C00J 1.5014(19) . ?
C005 C007 1.3844(19) . ?
C006 C008 1.3907(18) . ?
C006 C00A 1.3820(19) . ?
C007 C008 1.3877(19) . ?
C008 C009 1.4880(18) . ?
C009 C00D 1.564(2) . ?
C009 C00E 1.5540(18) . ?
C00B C00E 1.4778(19) . ?
C00B C00F 1.344(2) . ?
C00C C00D 1.5429(19) . ?
C00C C00K 1.524(2) . ?
C00C C00M 1.5195(19) . ?
C00D C00I 1.5599(19) . ?
C00E C00I 1.566(2) . ?
C00F C00G 1.439(2) . ?
C00G C00H 1.337(2) . ?
C00G C00P 1.496(2) . ?
C00I C00N 1.522(2) . ?
C00I C00O 1.524(2) . ?
C00L C00M 1.525(2) . ?
C00L C00N 1.520(2) . ?
